data_2105597
loop_
_publ_author_name
'Bertolasi, V.'
'Gilli, P.'
'Ferretti, V.'
'Gilli, G.'

_publ_section_title
;
 Intermolecular N-H&#x00B7;&#x00B7;&#x00B7;O Hydrogen Bonding Assisted by
 Resonance. II. Self Assembly of Hydrogen-Bonded Secondary Enaminones in
 Supramolecular Catemers
;
_journal_issue 1
_journal_name_full 'Acta Crystallographica Section B'
_journal_page_first 50
_journal_page_last 65
_journal_paper_doi 10.1107/S0108768197008677
_journal_volume 54
_journal_year 1998
_chemical_formula_analytical 'C13 H15 N1 O2 '
_chemical_formula_sum 'C13 H15 N O2'
_chemical_formula_weight 217.27
_chemical_name_systematic
;
3-(4-Methoxyphenylamino)-2-cyclohexen-1-one
;
_space_group_IT_number 14
_symmetry_cell_setting monoclinic
_symmetry_space_group_name_Hall '-P 2yn'
_symmetry_space_group_name_H-M 'P 1 21/n 1'
_cell_angle_alpha 90.00000
_cell_angle_beta 96.48(2)
_cell_angle_gamma 90.00000
_cell_formula_units_Z 4
_cell_length_a 5.226(2)
_cell_length_b 14.047(2)
_cell_length_c 16.134(2)
_cell_measurement_reflns_used 25
_cell_measurement_temperature 295
_cell_measurement_theta_max 15
_cell_measurement_theta_min 10
_cell_volume 1176.8(5)
_diffrn_ambient_temperature 295
_diffrn_measurement_device_type 'Enraf-Nonius CAD4'
_diffrn_measurement_method \w/2\q
_diffrn_radiation_monochromator graphite
_diffrn_radiation_source 'fine-focus sealed tube'
_diffrn_radiation_type 'Mo K\a'
_diffrn_radiation_wavelength 0.71069
_diffrn_reflns_av_R_equivalents 0.020
_diffrn_reflns_limit_h_max 6
_diffrn_reflns_limit_h_min -6
_diffrn_reflns_limit_k_max 18
_diffrn_reflns_limit_k_min 0
_diffrn_reflns_limit_l_max 21
_diffrn_reflns_limit_l_min 0
_diffrn_reflns_number 2921
_diffrn_reflns_reduction_process ' ......'
_diffrn_reflns_theta_max 28
_diffrn_reflns_theta_min 2
_diffrn_standards_decay_% 0
_diffrn_standards_interval_time 120
_diffrn_standards_number 3
_exptl_absorpt_coefficient_mu 0.0828
_exptl_absorpt_correction_type none
_exptl_crystal_colour 'pale yellow'
_exptl_crystal_density_diffrn 1.2263
_exptl_crystal_description
;
prismatic
;
_exptl_crystal_F_000 464.0
_exptl_crystal_size_max 0.45
_exptl_crystal_size_mid 0.29
_exptl_crystal_size_min 0.17
_refine_diff_density_max 0.16
_refine_diff_density_min -0.12
_refine_ls_extinction_method none
_refine_ls_goodness_of_fit_ref 2.07
_refine_ls_hydrogen_treatment 'H atoms isotropic'
_refine_ls_matrix_type full
_refine_ls_number_parameters 205
_refine_ls_number_reflns 1471
_refine_ls_R_factor_gt 0.048
_refine_ls_shift/su_max 0.01
_refine_ls_structure_factor_coef F
_refine_ls_weighting_details 'w = 4F^2^/[\s^2^(I) + (0.03F^2^)^2^]'
_refine_ls_weighting_scheme calc
_refine_ls_wR_factor_ref 0.056
_reflns_number_gt 1471
_reflns_number_total 2832
_reflns_threshold_expression I>3\s(I)
_cod_data_source_file na0080.cif
_cod_data_source_block 2
_cod_depositor_comments
;
The following automatic conversions were performed:

'_symmetry_cell_setting' value 'Monoclinic' changed to 'monoclinic'
according to /home/saulius/struct/CIF-dictionaries/cif_core.dic
dictionary named 'cif_core.dic' version 2.4.2 from 2011-04-26.

Automatic conversion script
Id: cif_fix_values 1891 2012-01-12 08:04:46Z andrius 

The following automatic conversions were performed:

'_refine_ls_weighting_scheme' value 'calc w = 4F^2^/[\s^2^(I) +
(0.03F^2^)^2^]' was changed to 'calc'. New tag
'_refine_ls_weighting_details' was created. The value of the new tag
was set to 'w = 4F^2^/[\s^2^(I) + (0.03F^2^)^2^]'.

Automatic conversion script
Id: cif_fix_values 3143 2015-03-26 13:38:13Z robertas 
;
_cod_original_sg_symbol_H-M 'P 21/n'
_cod_original_formula_sum 'C13 H15 N1 O2 '
_cod_database_code 2105597

loop_
_symmetry_equiv_pos_as_xyz
x,y,z
-x,-y,-z
-x+1/2,y+1/2,-z+1/2
x+1/2,-y+1/2,z+1/2

loop_
_atom_site_label
_atom_site_fract_x
_atom_site_fract_y
_atom_site_fract_z
_atom_site_U_iso_or_equiv
_atom_site_adp_type
_atom_site_occupancy
_atom_site_type_symbol
O1 0.6382(3) 0.59670(10) 0.79790(10) 0.0683(6) Uani 1.0 O
N1 0.6528(4) 0.28440(10) 0.69210(10) 0.0542(6) Uani 1.0 N
O2 -0.0825(3) 0.31400(10) 0.41650(10) 0.0713(5) Uani 1.0 O
C1 0.7269(5) 0.51450(10) 0.80190(10) 0.0528(7) Uani 1.0 C
C2 0.6329(4) 0.44220(10) 0.74570(10) 0.0506(7) Uani 1.0 C
C3 0.7333(4) 0.35260(10) 0.74720(10) 0.0474(6) Uani 1.0 C
C4 0.9497(5) 0.3248(2) 0.8111(2) 0.0654(8) Uani 1.0 C
C5 0.9773(7) 0.3884(2) 0.8847(2) 0.0956(11) Uani 1.0 C
C6 0.9521(6) 0.4907(2) 0.8646(2) 0.0828(11) Uani 1.0 C
C7 0.4661(4) 0.29590(10) 0.62130(10) 0.0483(7) Uani 1.0 C
C8 0.4969(4) 0.36230(10) 0.56030(10) 0.0552(7) Uani 1.0 C
C9 0.3175(5) 0.37130(10) 0.49130(10) 0.0566(8) Uani 1.0 C
C10 0.1055(4) 0.3121(2) 0.48250(10) 0.0528(7) Uani 1.0 C
C11 0.0768(5) 0.2444(2) 0.54290(10) 0.0582(7) Uani 1.0 C
C12 0.2559(5) 0.2363(2) 0.61170(10) 0.0542(7) Uani 1.0 C
C13 -0.0813(6) 0.3903(2) 0.3594(2) 0.0800(10) Uani 1.0 C
H1N 0.724(4) 0.2276(14) 0.6988(11) 0.051(5) Uiso 1.0 H
H2 0.495(4) 0.4577(13) 0.7057(10) 0.042(5) Uiso 1.0 H
H4A 0.945(5) 0.2610(17) 0.8249(14) 0.071(6) Uiso 1.0 H
H4B 1.107(5) 0.3307(19) 0.7783(14) 0.077(6) Uiso 1.0 H
H5A 0.796(9) 0.386(3) 0.911(3) 0.172(14) Uiso 1.0 H
H5B 1.137(5) 0.3735(16) 0.9190(14) 0.071(6) Uiso 1.0 H
H6A 0.961(6) 0.5301(18) 0.9094(16) 0.087(7) Uiso 1.0 H
H6B 1.131(10) 0.499(4) 0.835(3) 0.184(15) Uiso 1.0 H
H8 0.653(4) 0.3993(14) 0.5659(12) 0.047(5) Uiso 1.0 H
H9 0.354(5) 0.4187(17) 0.4478(14) 0.066(6) Uiso 1.0 H
H11 -0.066(4) 0.2023(14) 0.5396(11) 0.054(5) Uiso 1.0 H
H12 0.238(4) 0.1914(16) 0.6529(13) 0.061(6) Uiso 1.0 H
H13A -0.237(5) 0.3864(17) 0.3207(15) 0.071(6) Uiso 1.0 H
H13B 0.084(6) 0.3895(18) 0.3338(17) 0.088(7) Uiso 1.0 H
H13C -0.087(5) 0.4515(17) 0.3857(16) 0.084(7) Uiso 1.0 H

loop_
_atom_site_aniso_label
_atom_site_aniso_U_11
_atom_site_aniso_U_22
_atom_site_aniso_U_33
_atom_site_aniso_U_12
_atom_site_aniso_U_13
_atom_site_aniso_U_23
O1 0.0668(9) 0.0254(5) 0.0684(8) -0.0064(6) 0.0027(8) 0.0035(6)
N1 0.0533(9) 0.0234(6) 0.0493(8) -0.0006(6) -0.0046(8) 0.0047(6)
O2 0.0620(8) 0.0590(8) 0.0449(7) 0.0061(7) -0.0066(7) -0.0095(7)
C1 0.0496(10) 0.0278(8) 0.0480(10) 0.0014(8) 0.0068(9) -0.0017(8)
C2 0.0442(9) 0.0275(8) 0.0463(10) -0.0001(8) -0.0035(9) 0.0027(8)
C3 0.0413(9) 0.0263(7) 0.0443(9) 0.0029(7) 0.0036(8) -0.0012(7)
C4 0.0660(13) 0.0319(9) 0.0536(11) 0.0023(9) -0.0084(11) 0.0062(10)
C5 0.1027(17) 0.0482(12) 0.0652(13) -0.0075(12) -0.0360(13) 0.0211(13)
C6 0.0902(17) 0.0401(10) 0.0587(13) -0.0093(10) -0.0223(13) 0.0032(12)
C7 0.0470(10) 0.0239(7) 0.0430(9) -0.0015(7) 0.0022(8) 0.0024(7)
C8 0.0443(10) 0.0312(8) 0.0543(11) 0.0037(8) 0.0012(9) -0.0052(8)
C9 0.0534(11) 0.0346(9) 0.0455(9) 0.0065(8) 0.0033(9) -0.0022(9)
C10 0.0468(10) 0.0390(9) 0.0386(9) -0.0021(8) 0.0019(9) 0.0001(8)
C11 0.0491(11) 0.0415(9) 0.0468(10) 0.0002(9) 0.0037(9) -0.0105(9)
C12 0.0572(11) 0.0313(8) 0.0401(9) 0.0022(8) 0.0064(9) -0.0043(8)
C13 0.0756(16) 0.0599(13) 0.0503(11) 0.0094(11) -0.0095(12) 0.0020(12)

loop_
_atom_type_symbol
_atom_type_description
_atom_type_scat_dispersion_real
_atom_type_scat_dispersion_imag
_atom_type_scat_source
'O ' 'Oxygen      ' 0.0106 0.0060 'Int. Tab. C, 4.2.6.8, 6.1.1.4'
'N ' 'Nitrogen    ' 0.0061 0.0033 'Int. Tab. C, 4.2.6.8, 6.1.1.4'
'C ' 'Carbon      ' 0.0033 0.0016 'Int. Tab. C, 4.2.6.8, 6.1.1.4'
'H ' 'Hydrogen    ' 0.0000 0.0000 'Int. Tab. C, 4.2.6.8, 6.1.1.4'

loop_
_geom_angle_atom_site_label_1
_geom_angle_atom_site_label_2
_geom_angle_atom_site_label_3
_geom_angle
_geom_angle_publ_flag
C3 N1 C7 125.8(2) no
C3 N1 H1N 118.0(10) no
C7 N1 H1N 116.0(10) no
C10 O2 C13 117.9(2) no
O1 C1 C2 122.3(2) no
O1 C1 C6 120.1(2) no
C2 C1 C6 117.5(2) no
C1 C2 C3 123.2(2) no
C1 C2 H2 117.0(10) no
C3 C2 H2 119.0(10) no
N1 C3 C2 123.8(2) no
N1 C3 C4 115.2(2) no
C2 C3 C4 121.0(2) no
C3 C4 C5 113.2(2) no
C3 C4 H4A 112.0(10) no
C3 C4 H4B 102.0(10) no
C5 C4 H4A 113.0(10) no
C5 C4 H4B 111.0(10) no
H4A C4 H4B 104(2) no
C4 C5 C6 114.5(2) no
C4 C5 H5A 106(2) no
C4 C5 H5B 109.0(10) no
C6 C5 H5A 93(2) no
C6 C5 H5B 113.0(10) no
H5A C5 H5B 120(3) no
C1 C6 C5 114.1(2) no
C1 C6 H6A 112(2) no
C1 C6 H6B 109(3) no
C5 C6 H6A 115(2) no
C5 C6 H6B 98(3) no
H6A C6 H6B 108(3) no
N1 C7 C8 121.6(2) no
N1 C7 C12 119.1(2) no
C8 C7 C12 119.2(2) no
C7 C8 C9 121.0(2) no
C7 C8 H8 118.0(10) no
C9 C8 H8 121.0(10) no
C8 C9 C10 119.6(2) no
C8 C9 H9 117.0(10) no
C10 C9 H9 123.0(10) no
O2 C10 C9 124.6(2) no
O2 C10 C11 116.0(2) no
C9 C10 C11 119.5(2) no
C10 C11 C12 120.6(2) no
C10 C11 H11 123.0(10) no
C12 C11 H11 117.0(10) no
C7 C12 C11 120.2(2) no
C7 C12 H12 118.0(10) no
C11 C12 H12 121.0(10) no
O2 C13 H13A 108.0(10) no
O2 C13 H13B 109(2) no
O2 C13 H13C 113.0(10) no
H13A C13 H13B 116(2) no
H13A C13 H13C 106(2) no
H13B C13 H13C 105(2) no

loop_
_geom_bond_atom_site_label_1
_geom_bond_atom_site_label_2
_geom_bond_distance
_geom_bond_publ_flag
O1 C1 1.242(3) no
N1 C3 1.342(3) no
N1 C7 1.426(3) no
N1 H1N 0.88(2) no
O2 C10 1.365(3) no
O2 C13 1.413(3) no
C1 C2 1.413(3) no
C1 C6 1.501(4) no
C2 C3 1.362(3) no
C2 H2 0.940(10) no
C3 C4 1.493(3) no
C4 C5 1.480(4) no
C4 H4A 0.92(2) no
C4 H4B 1.03(2) no
C5 C6 1.476(4) no
C5 H5A 1.08(5) no
C5 H5B 0.97(2) no
C6 H6A 0.91(2) no
C6 H6B 1.11(5) no
C7 C8 1.379(3) no
C7 C12 1.376(3) no
C8 C9 1.378(3) no
C8 H8 0.96(2) no
C9 C10 1.380(3) no
C9 H9 1.00(2) no
C10 C11 1.381(3) no
C11 C12 1.374(3) no
C11 H11 0.95(2) no
C12 H12 0.93(2) no
C13 H13A 0.97(2) no
C13 H13B 1.00(3) no
C13 H13C 0.96(2) no

loop_
_geom_contact_atom_site_label_1
_geom_contact_atom_site_label_2
_geom_contact_distance
O1 C2 2.327(3)
O1 C6 2.381(3)
O1 H2 2.516(17)
O1 H6A 2.51(3)
O1 H6B 2.92(5)
N1 C2 2.385(3)
N1 C4 2.396(3)
N1 C8 2.448(3)
N1 C12 2.416(3)
N1 H2 2.587(18)
N1 H4A 2.51(2)
N1 H4B 2.69(2)
N1 H8 2.599(19)
N1 H12 2.55(2)
O2 C9 2.430(3)
O2 C11 2.329(3)
O2 H9 2.71(2)
O2 H11 2.525(19)
O2 H13A 1.95(2)
O2 H13B 1.98(3)
O2 H13C 1.99(3)
C1 C3 2.441(3)
C1 C4 2.906(3)
C1 C5 2.499(4)
C1 H2 2.021(17)
C1 H5A 2.52(4)
C1 H6A 2.02(3)
C1 H6B 2.13(5)
C2 C4 2.486(3)
C2 C5 2.815(4)
C2 C6 2.492(4)
C2 C7 2.935(3)
C2 H4B 2.93(3)
C2 H5A 2.82(4)
C2 H6B 2.94(5)
C2 H8 2.98(2)
C3 C5 2.481(3)
C3 C6 2.858(3)
C3 C7 2.464(3)
C3 H1N 1.92(2)
C3 H2 1.997(18)
C3 H4A 2.03(2)
C3 H4B 1.98(3)
C3 H5A 2.67(4)
C3 H8 2.982(19)
C4 C6 2.485(3)
C4 H1N 2.461(19)
C4 H5A 2.07(5)
C4 H5B 2.02(2)
C4 H6B 2.63(5)
C5 H4A 2.03(2)
C5 H4B 2.08(3)
C5 H6A 2.03(3)
C5 H6B 1.96(5)
C6 H4B 2.81(3)
C6 H5A 1.88(5)
C6 H5B 2.05(2)
C7 C9 2.399(3)
C7 C10 2.769(3)
C7 C11 2.384(3)
C7 H1N 1.980(19)
C7 H2 2.645(18)
C7 H8 2.02(2)
C7 H12 1.99(2)
C8 C10 2.383(3)
C8 C11 2.739(3)
C8 C12 2.376(3)
C8 H2 2.704(17)
C8 H9 2.04(2)
C9 C11 2.385(3)
C9 C12 2.759(3)
C9 C13 2.818(4)
C9 H8 2.049(19)
C9 H13B 2.71(3)
C9 H13C 2.80(3)
C10 C12 2.393(3)
C10 C13 2.380(3)
C10 H9 2.10(2)
C10 H11 2.05(2)
C10 H13B 2.63(3)
C10 H13C 2.63(3)
C11 H12 2.02(2)
C12 H1N 2.682(19)
C12 H11 1.99(2)
C13 H9 2.58(2)
H1N H4A 2.27(3)
H1N H4B 2.68(3)
H1N H12 2.61(3)
H2 H8 2.62(3)
H4A H4B 1.54(4)
H4A H5A 2.42(5)
H4A H5B 2.34(3)
H4B H5A 2.93(6)
H4B H5B 2.34(3)
H4B H6B 2.53(6)
H5A H5B 1.78(5)
H5A H6A 2.21(5)
H5A H6B 2.76(7)
H5B H6A 2.38(3)
H5B H6B 2.23(5)
H6A H6B 1.64(6)
H8 H9 2.34(3)
H9 H13B 2.23(3)
H9 H13C 2.45(4)
H11 H12 2.29(3)
H13A H13B 1.67(4)
H13A H13C 1.54(3)
H13B H13C 1.56(4)

loop_
_geom_hbond_atom_site_label_D
_geom_hbond_atom_site_label_H
_geom_hbond_atom_site_label_A
_geom_hbond_site_symmetry_A
_geom_hbond_distance_DH
_geom_hbond_distance_HA
_geom_hbond_distance_DA
_geom_hbond_angle_DHA
N1 H1N O1 3_646 0.88(2) 1.97(2) 2.852(2) 174(2)

loop_
_geom_torsion_atom_site_label_1
_geom_torsion_atom_site_label_2
_geom_torsion_atom_site_label_3
_geom_torsion_atom_site_label_4
_geom_torsion
_geom_torsion_publ_flag
C7 N1 C3 C2 4.5(3) no
C7 N1 C3 C4 -174.2(2) no
H1N N1 C3 C2 -176.0(10) no
H1N N1 C3 C4 4.0(10) no
C3 N1 C7 C8 57.6(3) no
C3 N1 C7 C12 -125.5(2) no
H1N N1 C7 C8 -119.0(10) no
H1N N1 C7 C12 56.0(10) no
C13 O2 C10 C9 -9.8(3) no
C13 O2 C10 C11 171.2(2) no
C10 O2 C13 H13A -172(2) no
C10 O2 C13 H13B 61(2) no
C10 O2 C13 H13C -55(2) no
O1 C1 C2 C3 177.6(2) no
O1 C1 C2 H2 -1.0(10) no
C6 C1 C2 C3 1.3(3) no
C6 C1 C2 H2 -177.0(10) no
O1 C1 C6 C5 158.5(2) no
O1 C1 C6 H6A 26(2) no
O1 C1 C6 H6B -93(3) no
C2 C1 C6 C5 -25.1(3) no
C2 C1 C6 H6A -157(2) no
C2 C1 C6 H6B 83(3) no
C1 C2 C3 N1 -177.2(2) no
C1 C2 C3 C4 1.4(3) no
H2 C2 C3 N1 3.0(10) no
H2 C2 C3 C4 -178.0(10) no
N1 C3 C4 C5 -161.7(2) no
N1 C3 C4 H4A -31(2) no
N1 C3 C4 H4B 79.0(10) no
C2 C3 C4 C5 19.5(3) no
C2 C3 C4 H4A 149(2) no
C2 C3 C4 H4B -98.0(10) no
C3 C4 C5 C6 -43.1(3) no
C3 C4 C5 H5A 59(3) no
C3 C4 C5 H5B -169.0(10) no
H4A C4 C5 C6 -172(2) no
H4A C4 C5 H5A -70(3) no
H4A C4 C5 H5B 60(2) no
H4B C4 C5 C6 71(2) no
H4B C4 C5 H5A 172(3) no
H4B C4 C5 H5B -56(2) no
C4 C5 C6 C1 46.3(3) no
C4 C5 C6 H6A 177(2) no
C4 C5 C6 H6B -67(3) no
H5A C5 C6 C1 -63(2) no
H5A C5 C6 H6A 67(3) no
H5A C5 C6 H6B -177(3) no
H5B C5 C6 C1 172(2) no
H5B C5 C6 H6A -56(2) no
H5B C5 C6 H6B 57(3) no
N1 C7 C8 C9 178.6(2) no
N1 C7 C8 H8 2.0(10) no
C12 C7 C8 C9 1.7(3) no
C12 C7 C8 H8 -174.0(10) no
N1 C7 C12 C11 -178.3(2) no
N1 C7 C12 H12 2(2) no
C8 C7 C12 C11 -1.3(3) no
C8 C7 C12 H12 179(2) no
C7 C8 C9 C10 -0.9(3) no
C7 C8 C9 H9 -176(2) no
H8 C8 C9 C10 175.0(10) no
H8 C8 C9 H9 0(2) no
C8 C9 C10 O2 -179.3(2) no
C8 C9 C10 C11 -0.3(3) no
H9 C9 C10 O2 -2(2) no
H9 C9 C10 C11 176(2) no
O2 C10 C11 C12 179.8(2) no
O2 C10 C11 H11 .0(10) no
C9 C10 C11 C12 0.7(3) no
C9 C10 C11 H11 180.0(10) no
C10 C11 C12 C7 0.1(3) no
C10 C11 C12 H12 179(2) no
H11 C11 C12 C7 -178.0(10) no
H11 C11 C12 H12 0(2) no
